data_7033570
loop_
_publ_author_name
'Pankhurst, James R.'
'Cadenbach, Thomas'
'Betz, Daniel'
'Finn, Colin'
'Love, Jason B.'

_publ_section_title
;
 Towards dipyrrins: oxidation and metalation of acyclic and macrocyclic
 Schiff-base dipyrromethanes.
;
_journal_issue 5
_journal_name_full 'Dalton transactions (Cambridge, England : 2003)'
_journal_page_first 2066
_journal_page_last 2070
_journal_paper_doi 10.1039/c4dt03592e
_journal_volume 44
_journal_year 2015
_chemical_formula_moiety 'C50H34F10N8, 4(C4H8O)'
_chemical_formula_sum 'C66 H66 F10 N8 O4'
_chemical_formula_weight 1225.26
_chemical_name_systematic
;
 ?
;
_space_group_crystal_system orthorhombic
_space_group_IT_number 34
_space_group_name_Hall 'P 2 -2n'
_space_group_name_H-M_alt 'P n n 2'
_symmetry_space_group_name_Hall 'P 2 -2n'
_symmetry_space_group_name_H-M 'P n n 2'
_atom_sites_solution_hydrogens geom
_audit_creation_method SHELXL-2014
_audit_update_record
;
2014-12-11 deposited with the CCDC.
2014-12-17 downloaded from the CCDC.
;
_cell_angle_alpha 90
_cell_angle_beta 90
_cell_angle_gamma 90
_cell_formula_units_Z 4
_cell_length_a 29.8511(18)
_cell_length_b 27.674(2)
_cell_length_c 7.7730(8)
_cell_measurement_reflns_used 4568
_cell_measurement_temperature 170(2)
_cell_measurement_theta_max 21.4820
_cell_measurement_theta_min 3.3010
_cell_volume 6421.3(9)
_computing_cell_refinement
;
CrysAlisPro, Oxford Diffraction Ltd.,
Version 1.171.34.40 (release 27-08-2010 CrysAlis171 .NET)
(compiled Aug 27 2010,11:50:40)
;
_computing_data_collection
;
CrysAlisPro, Oxford Diffraction Ltd.,
Version 1.171.34.40 (release 27-08-2010 CrysAlis171 .NET)
(compiled Aug 27 2010,11:50:40)
;
_computing_data_reduction
;
CrysAlisPro, Oxford Diffraction Ltd.,
Version 1.171.34.40 (release 27-08-2010 CrysAlis171 .NET)
(compiled Aug 27 2010,11:50:40)
;
_computing_molecular_graphics
;
Mercury: visualization and analysis of crystal structures, C. F. Macrae,
P. R. Edgington, P. McCabe, E. Pidcock, G. P. Shields, R. Taylor,
M. Towler and J. van de Streek, J. Appl. Cryst., 39, 453-457, 2006.
;
_computing_publication_material 'SHELX (Sheldrick, SHELX-2014)'
_computing_structure_refinement 'SHELXL (Sheldrick, SHELX-2014)'
_computing_structure_solution 'SHELXS (Sheldrick, SHELX-2014)'
_diffrn_ambient_temperature 170(2)
_diffrn_detector_area_resol_mean 8.0521
_diffrn_measured_fraction_theta_full 0.997
_diffrn_measured_fraction_theta_max 0.997
_diffrn_measurement_device_type 'Xcalibur, Eos'
_diffrn_measurement_method '\w scans'
_diffrn_radiation_monochromator graphite
_diffrn_radiation_source 'fine-focus sealed tube'
_diffrn_radiation_type MoK\a
_diffrn_radiation_wavelength 0.71073
_diffrn_reflns_av_R_equivalents 0.0516
_diffrn_reflns_av_unetI/netI 0.0669
_diffrn_reflns_Laue_measured_fraction_full 0.997
_diffrn_reflns_Laue_measured_fraction_max 0.997
_diffrn_reflns_limit_h_max 32
_diffrn_reflns_limit_h_min -36
_diffrn_reflns_limit_k_max 34
_diffrn_reflns_limit_k_min -34
_diffrn_reflns_limit_l_max 9
_diffrn_reflns_limit_l_min -4
_diffrn_reflns_number 31363
_diffrn_reflns_point_group_measured_fraction_full 0.998
_diffrn_reflns_point_group_measured_fraction_max 0.998
_diffrn_reflns_theta_full 25.242
_diffrn_reflns_theta_max 26.053
_diffrn_reflns_theta_min 3.011
_exptl_absorpt_coefficient_mu 0.100
_exptl_absorpt_correction_T_max 1.00000
_exptl_absorpt_correction_T_min 0.61005
_exptl_absorpt_correction_type multi-scan
_exptl_absorpt_process_details
;
CrysAlisPro, Agilent Technologies,
Version 1.171.36.24 (release 03-12-2012 CrysAlis171 .NET)
(compiled Dec  3 2012,18:21:49)
Empirical absorption correction using spherical harmonics,
 implemented in SCALE3 ABSPACK scaling algorithm.
;
_exptl_crystal_colour 'clear pale yellow'
_exptl_crystal_density_diffrn 1.267
_exptl_crystal_description plate
_exptl_crystal_F_000 2560
_exptl_crystal_size_max 0.5960
_exptl_crystal_size_mid 0.3350
_exptl_crystal_size_min 0.1837
_refine_diff_density_max 0.649
_refine_diff_density_min -0.570
_refine_diff_density_rms 0.057
_refine_ls_abs_structure_details
;
 Refined as an inversion twin.
;
_refine_ls_abs_structure_Flack -2.8(18)
_refine_ls_extinction_method none
_refine_ls_goodness_of_fit_ref 1.033
_refine_ls_hydrogen_treatment constr
_refine_ls_matrix_type full
_refine_ls_number_parameters 798
_refine_ls_number_reflns 9433
_refine_ls_number_restraints 1
_refine_ls_restrained_S_all 1.033
_refine_ls_R_factor_all 0.1351
_refine_ls_R_factor_gt 0.0760
_refine_ls_shift/su_max 0.006
_refine_ls_shift/su_mean 0.000
_refine_ls_structure_factor_coef Fsqd
_refine_ls_weighting_details 'w=1/[\s^2^(Fo^2^)+(0.1222P)^2^+2.6109P] where P=(Fo^2^+2Fc^2^)/3'
_refine_ls_weighting_scheme calc
_refine_ls_wR_factor_gt 0.2005
_refine_ls_wR_factor_ref 0.2458
_reflns_Friedel_coverage 0.857
_reflns_Friedel_fraction_full 0.999
_reflns_Friedel_fraction_max 0.999
_reflns_number_gt 5657
_reflns_number_total 9433
_reflns_threshold_expression 'I > 2\s(I)'
_cod_data_source_file c4dt03592e2.cif
_cod_data_source_block H4(L3)
_cod_depositor_comments 'Adding full bibliography for 7033567--7033574.cif.'
_cod_database_code 7033570
_shelx_space_group_comment
;
The symmetry employed for this shelxl refinement is uniquely defined
by the following loop, which should always be used as a source of
symmetry information in preference to the above space-group names.
They are only intended as comments.
;
_shelxl_version_number 2014-3

loop_
_space_group_symop_operation_xyz
'x, y, z'
'-x, -y, z'
'-x+1/2, y+1/2, z+1/2'
'x+1/2, -y+1/2, z+1/2'

loop_
_atom_site_label
_atom_site_type_symbol
_atom_site_fract_x
_atom_site_fract_y
_atom_site_fract_z
_atom_site_U_iso_or_equiv
_atom_site_adp_type
_atom_site_occupancy
_atom_site_site_symmetry_order
_atom_site_calc_flag
_atom_site_refinement_flags_posn
_atom_site_refinement_flags_adp
C1 C 0.5184(2) 0.4107(2) 0.0709(13) 0.053(2) Uani 1 1 d . .
H1 H 0.5369 0.4322 0.1343 0.064 Uiso 1 1 calc R U
C2 C 0.4706(2) 0.4164(2) 0.0771(12) 0.0502(19) Uani 1 1 d . .
C3 C 0.4447(2) 0.4490(2) 0.1686(14) 0.060(2) Uani 1 1 d . .
H3 H 0.4554 0.4739 0.2421 0.072 Uiso 1 1 calc R U
C4 C 0.3993(2) 0.4383(2) 0.1320(13) 0.058(2) Uani 1 1 d . .
H4 H 0.3740 0.4544 0.1786 0.069 Uiso 1 1 calc R U
C5 C 0.3985(2) 0.4006(2) 0.0173(11) 0.0454(19) Uani 1 1 d . .
C6 C 0.3612(2) 0.3707(2) -0.0550(12) 0.0467(18) Uani 1 1 d . .
H6 H 0.3690 0.3640 -0.1777 0.056 Uiso 1 1 calc R U
C7 C 0.3167(2) 0.3977(2) -0.0565(13) 0.0495(19) Uani 1 1 d . .
C8 C 0.2913(3) 0.4040(3) 0.0913(15) 0.066(2) Uani 1 1 d . .
C9 C 0.2496(3) 0.4273(3) 0.0840(17) 0.077(3) Uani 1 1 d . .
C10 C 0.2343(3) 0.4454(3) -0.0675(19) 0.075(3) Uani 1 1 d . .
C11 C 0.2584(3) 0.4399(3) -0.2132(16) 0.067(3) Uani 1 1 d . .
C12 C 0.2995(3) 0.4166(2) -0.2020(14) 0.053(2) Uani 1 1 d . .
C13 C 0.3581(2) 0.3223(2) 0.0349(10) 0.0422(17) Uani 1 1 d . .
C14 C 0.3845(3) 0.3036(2) 0.1606(13) 0.059(2) Uani 1 1 d . .
H14 H 0.4094 0.3192 0.2128 0.071 Uiso 1 1 calc R U
C15 C 0.3687(3) 0.2569(2) 0.2002(13) 0.061(2) Uani 1 1 d . .
H15 H 0.3802 0.2357 0.2856 0.073 Uiso 1 1 calc R U
C16 C 0.3334(2) 0.2479(2) 0.0911(11) 0.0457(18) Uani 1 1 d . .
C17 C 0.3058(2) 0.2055(2) 0.0806(11) 0.0466(18) Uani 1 1 d . .
H17 H 0.3121 0.1793 0.1557 0.056 Uiso 1 1 calc R U
C18 C 0.2493(2) 0.1578(2) -0.0332(11) 0.0479(18) Uani 1 1 d . .
C19 C 0.2033(2) 0.1605(2) -0.0467(12) 0.0519(19) Uani 1 1 d . .
H19 H 0.1898 0.1916 -0.0504 0.062 Uiso 1 1 calc R U
C20 C 0.1754(2) 0.1201(3) -0.0550(13) 0.056(2) Uani 1 1 d . .
C21 C 0.1959(2) 0.0743(2) -0.0596(13) 0.0524(19) Uani 1 1 d . .
C22 C 0.2421(2) 0.0712(2) -0.0472(12) 0.0499(19) Uani 1 1 d . .
H22 H 0.2556 0.0401 -0.0472 0.060 Uiso 1 1 calc R U
C23 C 0.2699(2) 0.1123(2) -0.0345(11) 0.0439(17) Uani 1 1 d . .
C24 C 0.1256(2) 0.1263(3) -0.0603(16) 0.070(3) Uani 1 1 d . .
H24A H 0.1131 0.1068 -0.1541 0.106 Uiso 1 1 calc R U
H24B H 0.1184 0.1604 -0.0796 0.106 Uiso 1 1 calc R U
H24C H 0.1126 0.1158 0.0493 0.106 Uiso 1 1 calc R U
C26 C 0.3347(2) 0.0756(2) 0.0695(11) 0.0458(18) Uani 1 1 d . .
H26 H 0.3159 0.0543 0.1327 0.055 Uiso 1 1 calc R U
C27 C 0.3829(2) 0.0699(2) 0.0810(11) 0.0451(17) Uani 1 1 d . .
C28 C 0.4092(2) 0.0420(2) 0.1814(12) 0.054(2) Uani 1 1 d . .
H28 H 0.3989 0.0188 0.2623 0.065 Uiso 1 1 calc R U
C29 C 0.4542(2) 0.0527(2) 0.1467(12) 0.054(2) Uani 1 1 d . .
H29 H 0.4796 0.0390 0.2014 0.065 Uiso 1 1 calc R U
C30 C 0.4544(2) 0.0866(2) 0.0200(10) 0.0421(18) Uani 1 1 d . .
C31 C 0.4914(2) 0.1159(2) -0.0634(12) 0.0452(18) Uani 1 1 d . .
H31 H 0.4805 0.1251 -0.1805 0.054 Uiso 1 1 calc R U
C32 C 0.5333(2) 0.0856(2) -0.0892(12) 0.047(2) Uani 1 1 d . .
C33 C 0.5380(3) 0.0594(2) -0.2412(14) 0.060(2) Uani 1 1 d . .
C34 C 0.5756(4) 0.0339(3) -0.2782(17) 0.081(3) Uani 1 1 d . .
C35 C 0.6104(3) 0.0338(3) -0.1669(19) 0.080(4) Uani 1 1 d . .
C36 C 0.6082(3) 0.0587(3) -0.0154(19) 0.081(4) Uani 1 1 d . .
C37 C 0.5692(3) 0.0840(2) 0.0207(14) 0.064(3) Uani 1 1 d . .
C38 C 0.4977(2) 0.1620(2) 0.0341(11) 0.0497(19) Uani 1 1 d . .
C39 C 0.4754(3) 0.1790(3) 0.1775(14) 0.076(3) Uani 1 1 d . .
H39 H 0.4531 0.1624 0.2417 0.091 Uiso 1 1 calc R U
C40 C 0.4920(3) 0.2252(3) 0.2098(15) 0.074(3) Uani 1 1 d . .
H40 H 0.4818 0.2461 0.2983 0.089 Uiso 1 1 calc R U
C41 C 0.5246(3) 0.2354(2) 0.0954(13) 0.059(2) Uani 1 1 d . .
C42 C 0.5519(3) 0.2786(2) 0.0800(14) 0.059(2) Uani 1 1 d . .
H42 H 0.5471 0.3039 0.1603 0.070 Uiso 1 1 calc R U
C43 C 0.6051(2) 0.3293(2) -0.0376(12) 0.0500(19) Uani 1 1 d . .
C44 C 0.6513(2) 0.3281(2) -0.0590(13) 0.056(2) Uani 1 1 d . .
H44 H 0.6655 0.2975 -0.0718 0.067 Uiso 1 1 calc R U
C45 C 0.6779(2) 0.3695(3) -0.0625(13) 0.055(2) Uani 1 1 d . .
C46 C 0.6564(2) 0.4138(2) -0.0557(12) 0.0492(18) Uani 1 1 d . .
C47 C 0.6105(2) 0.4155(2) -0.0389(12) 0.0507(19) Uani 1 1 d . .
H47 H 0.5965 0.4463 -0.0346 0.061 Uiso 1 1 calc R U
C48 C 0.5839(2) 0.3748(2) -0.0278(11) 0.0448(18) Uani 1 1 d . .
C49 C 0.7277(2) 0.3650(3) -0.0753(15) 0.070(3) Uani 1 1 d . .
H49A H 0.7357 0.3314 -0.0998 0.106 Uiso 1 1 calc R U
H49B H 0.7414 0.3750 0.0338 0.106 Uiso 1 1 calc R U
H49C H 0.7387 0.3859 -0.1681 0.106 Uiso 1 1 calc R U
C50 C 0.6841(3) 0.4602(3) -0.0644(17) 0.075(3) Uani 1 1 d . .
H50A H 0.6986 0.4625 -0.1770 0.113 Uiso 1 1 calc R U
H50B H 0.7069 0.4598 0.0261 0.113 Uiso 1 1 calc R U
H50C H 0.6643 0.4881 -0.0477 0.113 Uiso 1 1 calc R U
C51 C 0.3752(3) 0.1922(3) 0.6692(16) 0.084(3) Uani 1 1 d . .
H51A H 0.3866 0.2196 0.5996 0.100 Uiso 1 1 calc R U
H51B H 0.3681 0.2043 0.7860 0.100 Uiso 1 1 calc R U
C52 C 0.3348(3) 0.1716(3) 0.5888(14) 0.074(3) Uani 1 1 d . .
H52A H 0.3246 0.1919 0.4914 0.088 Uiso 1 1 calc R U
H52B H 0.3101 0.1688 0.6734 0.088 Uiso 1 1 calc R U
C53 C 0.3493(4) 0.1234(5) 0.528(2) 0.125(5) Uani 1 1 d . .
H53A H 0.3339 0.0978 0.5946 0.150 Uiso 1 1 calc R U
H53B H 0.3417 0.1193 0.4050 0.150 Uiso 1 1 calc R U
C54 C 0.3967(3) 0.1200(4) 0.5518(15) 0.090(3) Uani 1 1 d . .
H54A H 0.4051 0.0871 0.5899 0.108 Uiso 1 1 calc R U
H54B H 0.4125 0.1270 0.4426 0.108 Uiso 1 1 calc R U
C55 C 0.6273(5) 0.1831(7) 0.727(2) 0.136(5) Uani 1 1 d . .
H55A H 0.6467 0.1541 0.7292 0.163 Uiso 1 1 calc R U
H55B H 0.6308 0.2010 0.8369 0.163 Uiso 1 1 calc R U
C56 C 0.6370(7) 0.2137(7) 0.580(4) 0.190(9) Uani 1 1 d . .
H56A H 0.6695 0.2129 0.5536 0.228 Uiso 1 1 calc R U
H56B H 0.6283 0.2475 0.6046 0.228 Uiso 1 1 calc R U
C57 C 0.6114(6) 0.1952(10) 0.434(3) 0.192(10) Uani 1 1 d . .
H57A H 0.6294 0.1728 0.3624 0.231 Uiso 1 1 calc R U
H57B H 0.5997 0.2217 0.3608 0.231 Uiso 1 1 calc R U
C58 C 0.5748(5) 0.1696(5) 0.525(2) 0.120(5) Uani 1 1 d . .
H58A H 0.5458 0.1852 0.4989 0.144 Uiso 1 1 calc R U
H58B H 0.5734 0.1356 0.4857 0.144 Uiso 1 1 calc R U
C59 C 0.4767(4) 0.2868(4) -0.310(2) 0.112(5) Uani 1 1 d . .
H59A H 0.4655 0.2580 -0.3727 0.135 Uiso 1 1 calc R U
H59B H 0.4867 0.2770 -0.1942 0.135 Uiso 1 1 calc R U
C60 C 0.5135(4) 0.3109(6) -0.4074(19) 0.114(5) Uani 1 1 d . .
H60A H 0.5306 0.2871 -0.4764 0.137 Uiso 1 1 calc R U
H60B H 0.5344 0.3275 -0.3280 0.137 Uiso 1 1 calc R U
C61 C 0.4898(4) 0.3472(4) -0.524(2) 0.120(5) Uani 1 1 d . .
H61A H 0.5059 0.3784 -0.5267 0.144 Uiso 1 1 calc R U
H61B H 0.4869 0.3346 -0.6425 0.144 Uiso 1 1 calc R U
C62 C 0.4462(5) 0.3522(8) -0.442(2) 0.169(8) Uani 1 1 d . .
H62A H 0.4416 0.3864 -0.4094 0.203 Uiso 1 1 calc R U
H62B H 0.4226 0.3432 -0.5256 0.203 Uiso 1 1 calc R U
C63 C 0.2836(5) 0.2991(4) -0.4630(18) 0.103(4) Uani 1 1 d . .
H63A H 0.2990 0.2674 -0.4587 0.123 Uiso 1 1 calc R U
H63B H 0.3036 0.3225 -0.5215 0.123 Uiso 1 1 calc R U
C64 C 0.2403(6) 0.2946(7) -0.559(2) 0.163(7) Uani 1 1 d . .
H64A H 0.2353 0.3223 -0.6372 0.196 Uiso 1 1 calc R U
H64B H 0.2386 0.2641 -0.6249 0.196 Uiso 1 1 calc R U
C65 C 0.2104(7) 0.2949(13) -0.421(3) 0.30(2) Uani 1 1 d . .
H65A H 0.1854 0.3171 -0.4495 0.361 Uiso 1 1 calc R U
H65B H 0.1976 0.2621 -0.4088 0.361 Uiso 1 1 calc R U
C66 C 0.2278(3) 0.3084(4) -0.268(2) 0.101(4) Uani 1 1 d . .
H66A H 0.2227 0.2830 -0.1806 0.121 Uiso 1 1 calc R U
H66B H 0.2138 0.3388 -0.2278 0.121 Uiso 1 1 calc R U
N1 N 0.53690(16) 0.37682(18) -0.0194(9) 0.0475(16) Uani 1 1 d . .
N2 N 0.44181(16) 0.38759(16) -0.0156(9) 0.0470(16) Uani 1 1 d . .
H2 H 0.4501 0.3643 -0.0857 0.056 Uiso 1 1 calc R U
N3 N 0.32744(17) 0.28848(16) -0.0096(9) 0.0455(16) Uani 1 1 d . .
H3A H 0.3070 0.2918 -0.0902 0.055 Uiso 1 1 calc R U
N4 N 0.27331(18) 0.20137(17) -0.0252(10) 0.0492(16) Uani 1 1 d . .
N5 N 0.31681(17) 0.10823(17) -0.0223(9) 0.0441(14) Uani 1 1 d . .
N6 N 0.41103(17) 0.09735(17) -0.0189(8) 0.0417(14) Uani 1 1 d . .
H6A H 0.4024 0.1186 -0.0962 0.050 Uiso 1 1 calc R U
N7 N 0.52791(17) 0.19671(17) -0.0161(10) 0.0483(16) Uani 1 1 d . .
H7 H 0.5462 0.1947 -0.1045 0.058 Uiso 1 1 calc R U
N8 N 0.58223(19) 0.28459(18) -0.0355(11) 0.0530(17) Uani 1 1 d . .
F1 F 0.30534(17) 0.3874(2) 0.2435(8) 0.0826(16) Uani 1 1 d . .
F2 F 0.2264(2) 0.4321(3) 0.2327(11) 0.122(3) Uani 1 1 d . .
F3 F 0.19441(17) 0.4681(2) -0.0704(12) 0.113(2) Uani 1 1 d . .
F4 F 0.24349(18) 0.4578(2) -0.3584(10) 0.101(2) Uani 1 1 d . .
F5 F 0.32258(15) 0.41352(16) -0.3510(8) 0.0712(15) Uani 1 1 d . .
F6 F 0.5047(2) 0.05962(19) -0.3549(8) 0.0930(18) Uani 1 1 d . .
F7 F 0.5785(3) 0.0090(2) -0.4264(11) 0.136(3) Uani 1 1 d . .
F8 F 0.64840(18) 0.0085(2) -0.2039(12) 0.126(3) Uani 1 1 d . .
F9 F 0.64213(18) 0.0590(2) 0.0926(13) 0.129(3) Uani 1 1 d . .
F10 F 0.5670(2) 0.1066(2) 0.1716(10) 0.108(2) Uani 1 1 d . .
O1 O 0.40857(17) 0.1543(2) 0.6786(9) 0.0650(16) Uani 1 1 d . .
O2 O 0.5824(2) 0.1709(3) 0.6967(10) 0.093(2) Uani 1 1 d . .
O3 O 0.4426(2) 0.3240(3) -0.3010(11) 0.090(2) Uani 1 1 d . .
O4 O 0.2739(2) 0.3150(2) -0.2965(10) 0.0744(18) Uani 1 1 d . .
C25 C 0.1679(3) 0.0291(3) -0.0726(15) 0.068(3) Uani 1 1 d . .
H25A H 0.1524 0.0286 -0.1837 0.103 Uiso 1 1 calc R U
H25B H 0.1458 0.0287 0.0207 0.103 Uiso 1 1 calc R U
H25C H 0.1874 0.0007 -0.0633 0.103 Uiso 1 1 calc R U

loop_
_atom_site_aniso_label
_atom_site_aniso_U_11
_atom_site_aniso_U_22
_atom_site_aniso_U_33
_atom_site_aniso_U_23
_atom_site_aniso_U_13
_atom_site_aniso_U_12
C1 0.044(4) 0.045(3) 0.071(6) -0.004(4) -0.006(4) -0.002(3)
C2 0.056(4) 0.036(3) 0.059(5) -0.006(4) 0.009(4) -0.001(3)
C3 0.059(5) 0.036(3) 0.085(7) -0.015(4) -0.007(5) 0.002(3)
C4 0.053(4) 0.046(4) 0.074(7) -0.011(4) 0.009(5) 0.011(3)
C5 0.042(4) 0.035(3) 0.059(6) 0.003(3) 0.000(4) 0.002(3)
C6 0.048(4) 0.042(3) 0.051(5) -0.001(4) -0.001(4) 0.000(3)
C7 0.052(4) 0.033(3) 0.064(6) 0.005(4) 0.005(5) -0.001(3)
C8 0.067(5) 0.060(4) 0.070(7) 0.007(5) 0.012(6) 0.008(4)
C9 0.060(5) 0.079(5) 0.093(9) -0.012(6) 0.015(6) 0.022(4)
C10 0.054(5) 0.075(5) 0.098(9) 0.003(6) -0.017(6) 0.020(4)
C11 0.068(6) 0.054(4) 0.080(8) 0.012(5) -0.029(6) 0.002(4)
C12 0.054(5) 0.040(4) 0.066(6) 0.009(4) -0.001(5) -0.002(3)
C13 0.046(4) 0.037(3) 0.043(5) -0.002(3) -0.002(4) 0.004(3)
C14 0.065(5) 0.049(4) 0.064(6) 0.000(4) -0.014(5) -0.013(3)
C15 0.067(5) 0.049(4) 0.066(7) 0.012(4) -0.023(5) 0.004(3)
C16 0.052(4) 0.037(3) 0.047(5) -0.003(3) 0.001(4) 0.006(3)
C17 0.060(4) 0.035(3) 0.045(5) 0.000(3) 0.006(4) 0.003(3)
C18 0.050(4) 0.047(3) 0.046(5) 0.007(4) 0.000(4) -0.007(3)
C19 0.057(4) 0.042(3) 0.057(6) -0.003(4) 0.004(4) 0.001(3)
C20 0.050(4) 0.059(4) 0.058(6) 0.010(4) -0.008(4) -0.006(3)
C21 0.054(4) 0.050(4) 0.054(5) 0.003(4) -0.003(4) -0.012(3)
C22 0.056(4) 0.042(3) 0.052(5) 0.001(4) 0.001(4) -0.002(3)
C23 0.045(4) 0.040(3) 0.047(5) -0.003(4) 0.000(4) -0.003(3)
C24 0.051(4) 0.075(5) 0.085(8) -0.006(6) 0.001(5) -0.002(4)
C26 0.057(4) 0.036(3) 0.045(5) 0.001(3) 0.013(4) -0.006(3)
C27 0.057(4) 0.032(3) 0.046(5) -0.001(3) 0.002(4) -0.001(3)
C28 0.066(5) 0.039(3) 0.058(6) 0.012(4) 0.002(5) 0.000(3)
C29 0.048(4) 0.047(4) 0.066(6) -0.008(4) -0.004(4) 0.007(3)
C30 0.046(4) 0.032(3) 0.049(5) -0.006(3) -0.001(4) 0.006(2)
C31 0.045(4) 0.038(3) 0.053(5) -0.008(4) -0.003(4) 0.005(3)
C32 0.045(4) 0.028(3) 0.069(6) -0.001(3) 0.004(4) 0.001(3)
C33 0.069(5) 0.043(4) 0.069(7) -0.002(4) 0.020(5) 0.002(4)
C34 0.095(7) 0.049(4) 0.099(10) -0.013(5) 0.038(7) 0.009(4)
C35 0.062(6) 0.049(5) 0.130(12) 0.020(6) 0.037(7) 0.006(4)
C36 0.051(5) 0.059(5) 0.133(12) 0.021(7) -0.020(7) -0.003(4)
C37 0.064(5) 0.041(3) 0.088(8) -0.006(5) -0.016(5) 0.008(3)
C38 0.057(4) 0.037(3) 0.055(6) -0.002(3) -0.002(4) 0.003(3)
C39 0.089(6) 0.046(4) 0.092(8) -0.024(5) 0.042(6) -0.007(4)
C40 0.083(6) 0.046(4) 0.094(8) -0.024(5) 0.036(6) -0.003(4)
C41 0.063(5) 0.034(3) 0.081(7) -0.010(4) 0.006(5) 0.004(3)
C42 0.065(5) 0.040(3) 0.071(6) -0.014(4) 0.000(5) 0.007(3)
C43 0.048(4) 0.048(3) 0.054(5) -0.010(4) 0.000(4) -0.001(3)
C44 0.047(4) 0.052(4) 0.068(6) -0.010(4) -0.002(5) 0.011(3)
C45 0.051(4) 0.056(4) 0.058(6) -0.011(4) 0.003(4) -0.006(3)
C46 0.044(4) 0.052(4) 0.052(5) -0.005(4) 0.002(4) -0.008(3)
C47 0.056(4) 0.035(3) 0.061(6) -0.005(4) -0.001(4) -0.006(3)
C48 0.040(3) 0.042(3) 0.053(5) -0.006(4) 0.001(4) 0.004(2)
C49 0.044(4) 0.077(5) 0.090(8) -0.013(6) 0.011(5) -0.003(4)
C50 0.068(5) 0.062(4) 0.095(8) -0.008(6) 0.017(6) -0.016(4)
C51 0.099(7) 0.073(5) 0.079(8) 0.023(6) -0.021(7) 0.010(5)
C52 0.075(6) 0.095(6) 0.050(6) 0.016(5) 0.000(5) 0.009(5)
C53 0.110(9) 0.143(10) 0.122(13) -0.064(10) -0.041(9) 0.026(8)
C54 0.105(8) 0.106(7) 0.059(7) -0.013(6) 0.019(7) 0.016(6)
C55 0.105(10) 0.186(14) 0.117(14) -0.008(13) 0.004(10) -0.015(10)
C56 0.191(18) 0.179(15) 0.20(2) -0.014(18) 0.046(19) -0.111(14)
C57 0.141(14) 0.32(3) 0.117(16) 0.09(2) 0.027(13) -0.024(15)
C58 0.126(10) 0.142(11) 0.092(11) -0.011(10) 0.004(9) -0.028(8)
C59 0.117(9) 0.095(7) 0.125(12) -0.050(8) 0.000(9) 0.018(7)
C60 0.074(7) 0.191(13) 0.078(9) -0.039(10) -0.013(7) -0.009(8)
C61 0.130(10) 0.089(7) 0.142(14) -0.034(9) 0.003(11) -0.004(7)
C62 0.149(13) 0.30(2) 0.061(10) -0.031(14) -0.016(10) 0.081(15)
C63 0.146(10) 0.084(6) 0.079(9) -0.014(7) 0.001(8) 0.018(7)
C64 0.181(15) 0.220(17) 0.090(12) -0.036(13) -0.007(13) -0.104(13)
C65 0.158(17) 0.59(6) 0.16(2) -0.14(3) -0.012(17) -0.17(3)
C66 0.078(7) 0.110(8) 0.114(12) -0.006(8) 0.000(8) -0.006(6)
N1 0.043(3) 0.040(3) 0.059(5) -0.012(3) -0.001(3) -0.002(2)
N2 0.041(3) 0.031(2) 0.069(5) -0.012(3) 0.007(3) 0.004(2)
N3 0.044(3) 0.037(3) 0.055(5) 0.002(3) -0.003(3) 0.003(2)
N4 0.050(3) 0.036(2) 0.062(5) 0.003(3) -0.001(4) -0.003(2)
N5 0.050(3) 0.036(2) 0.046(4) -0.001(3) 0.002(3) -0.002(2)
N6 0.046(3) 0.036(2) 0.043(4) 0.002(3) -0.003(3) 0.002(2)
N7 0.051(3) 0.037(3) 0.058(5) -0.009(3) 0.007(3) 0.002(2)
N8 0.048(3) 0.041(3) 0.070(5) -0.011(3) 0.000(4) -0.001(2)
F1 0.081(3) 0.102(4) 0.065(4) 0.005(3) 0.016(3) 0.027(3)
F2 0.086(4) 0.174(6) 0.107(6) -0.019(5) 0.027(4) 0.055(4)
F3 0.070(3) 0.129(4) 0.139(7) -0.018(5) -0.016(4) 0.046(3)
F4 0.085(3) 0.096(4) 0.122(6) 0.035(4) -0.033(4) 0.008(3)
F5 0.069(3) 0.072(3) 0.073(4) 0.025(3) -0.006(3) -0.002(2)
F6 0.122(4) 0.086(3) 0.072(4) -0.035(3) -0.021(4) 0.013(3)
F7 0.195(7) 0.102(4) 0.112(6) -0.023(5) 0.075(6) 0.047(4)
F8 0.083(3) 0.087(3) 0.208(9) 0.043(5) 0.079(5) 0.033(3)
F9 0.075(3) 0.089(4) 0.224(10) 0.030(5) -0.058(5) 0.007(3)
F10 0.130(5) 0.095(4) 0.099(5) -0.039(4) -0.057(4) 0.035(3)
O1 0.059(3) 0.070(3) 0.066(4) 0.012(3) -0.001(3) -0.001(3)
O2 0.092(5) 0.123(6) 0.064(6) -0.024(5) 0.014(4) -0.005(4)
O3 0.078(4) 0.107(5) 0.087(6) -0.042(5) -0.001(4) 0.008(4)
O4 0.072(4) 0.085(4) 0.067(5) 0.007(4) 0.000(4) -0.001(3)
C25 0.062(5) 0.055(4) 0.088(8) 0.002(5) -0.014(5) -0.013(4)

loop_
_atom_type_symbol
_atom_type_description
_atom_type_scat_dispersion_real
_atom_type_scat_dispersion_imag
_atom_type_scat_source
C C 0.0033 0.0016 'International Tables Vol C Tables 4.2.6.8 and 6.1.1.4'
H H 0.0000 0.0000 'International Tables Vol C Tables 4.2.6.8 and 6.1.1.4'
N N 0.0061 0.0033 'International Tables Vol C Tables 4.2.6.8 and 6.1.1.4'
F F 0.0171 0.0103 'International Tables Vol C Tables 4.2.6.8 and 6.1.1.4'
O O 0.0106 0.0060 'International Tables Vol C Tables 4.2.6.8 and 6.1.1.4'

loop_
_geom_angle_atom_site_label_1
_geom_angle_atom_site_label_2
_geom_angle_atom_site_label_3
_geom_angle
N1 C1 C2 121.4(6)
N1 C1 H1 119.3
C2 C1 H1 119.3
N2 C2 C3 107.4(6)
N2 C2 C1 122.6(6)
C3 C2 C1 130.0(7)
C2 C3 C4 107.1(7)
C2 C3 H3 126.4
C4 C3 H3 126.4
C5 C4 C3 107.9(6)
C5 C4 H4 126.1
C3 C4 H4 126.1
N2 C5 C4 107.7(6)
N2 C5 C6 119.2(6)
C4 C5 C6 132.7(6)
C5 C6 C13 111.2(6)
C5 C6 C7 112.4(5)
C13 C6 C7 112.5(6)
C5 C6 H6 106.8
C13 C6 H6 106.8
C7 C6 H6 106.8
C12 C7 C8 116.0(7)
C12 C7 C6 121.9(8)
C8 C7 C6 122.1(8)
F1 C8 C7 121.2(7)
F1 C8 C9 118.2(9)
C7 C8 C9 120.6(10)
F2 C9 C10 122.2(8)
F2 C9 C8 117.7(11)
C10 C9 C8 120.1(10)
F3 C10 C11 120.7(11)
F3 C10 C9 118.9(11)
C11 C10 C9 120.4(8)
F4 C11 C10 119.9(9)
F4 C11 C12 122.0(11)
C10 C11 C12 118.1(10)
C7 C12 F5 120.1(7)
C7 C12 C11 124.7(10)
F5 C12 C11 115.3(9)
N3 C13 C14 108.2(6)
N3 C13 C6 122.4(6)
C14 C13 C6 129.3(6)
C13 C14 C15 108.1(7)
C13 C14 H14 125.9
C15 C14 H14 125.9
C16 C15 C14 106.7(7)
C16 C15 H15 126.7
C14 C15 H15 126.7
C15 C16 N3 107.6(6)
C15 C16 C17 128.4(7)
N3 C16 C17 124.0(7)
N4 C17 C16 123.0(7)
N4 C17 H17 118.5
C16 C17 H17 118.5
C19 C18 C23 119.1(6)
C19 C18 N4 117.6(6)
C23 C18 N4 123.3(6)
C18 C19 C20 123.6(6)
C18 C19 H19 118.2
C20 C19 H19 118.2
C19 C20 C21 117.6(6)
C19 C20 C24 120.1(7)
C21 C20 C24 122.3(6)
C22 C21 C20 119.1(6)
C22 C21 C25 120.3(6)
C20 C21 C25 120.6(6)
C21 C22 C23 122.7(6)
C21 C22 H22 118.7
C23 C22 H22 118.7
C18 C23 N5 120.5(5)
C18 C23 C22 117.9(6)
N5 C23 C22 121.6(5)
C20 C24 H24A 109.5
C20 C24 H24B 109.5
H24A C24 H24B 109.5
C20 C24 H24C 109.5
H24A C24 H24C 109.5
H24B C24 H24C 109.5
N5 C26 C27 121.9(6)
N5 C26 H26 119.0
C27 C26 H26 119.0
C28 C27 N6 106.8(6)
C28 C27 C26 132.4(7)
N6 C27 C26 120.8(6)
C27 C28 C29 108.9(7)
C27 C28 H28 125.6
C29 C28 H28 125.6
C30 C29 C28 106.9(7)
C30 C29 H29 126.6
C28 C29 H29 126.6
C29 C30 N6 107.9(6)
C29 C30 C31 133.0(6)
N6 C30 C31 118.7(6)
C38 C31 C30 109.4(6)
C38 C31 C32 115.7(6)
C30 C31 C32 111.1(5)
C38 C31 H31 106.7
C30 C31 H31 106.7
C32 C31 H31 106.7
C37 C32 C33 115.7(7)
C37 C32 C31 125.3(8)
C33 C32 C31 118.9(8)
F6 C33 C34 118.6(10)
F6 C33 C32 119.1(7)
C34 C33 C32 122.3(10)
F7 C34 C35 119.9(10)
F7 C34 C33 120.1(12)
C35 C34 C33 120.0(11)
C34 C35 F8 120.2(12)
C34 C35 C36 121.0(9)
F8 C35 C36 118.8(12)
F9 C36 C35 121.1(10)
F9 C36 C37 120.9(12)
C35 C36 C37 118.0(10)
F10 C37 C32 119.8(7)
F10 C37 C36 117.1(9)
C32 C37 C36 123.1(10)
N7 C38 C39 107.9(6)
N7 C38 C31 122.4(7)
C39 C38 C31 129.7(7)
C38 C39 C40 106.6(8)
C38 C39 H39 126.7
C40 C39 H39 126.7
C41 C40 C39 109.3(8)
C41 C40 H40 125.4
C39 C40 H40 125.4
C40 C41 N7 107.6(6)
C40 C41 C42 129.3(8)
N7 C41 C42 123.1(8)
N8 C42 C41 124.1(7)
N8 C42 H42 118.0
C41 C42 H42 118.0
C44 C43 C48 118.2(6)
C44 C43 N8 117.3(6)
C48 C43 N8 124.4(6)
C43 C44 C45 123.2(6)
C43 C44 H44 118.4
C45 C44 H44 118.4
C46 C45 C44 117.5(6)
C46 C45 C49 122.5(6)
C44 C45 C49 120.0(7)
C47 C46 C45 119.8(6)
C47 C46 C50 120.8(6)
C45 C46 C50 119.5(6)
C46 C47 C48 123.3(6)
C46 C47 H47 118.3
C48 C47 H47 118.3
C47 C48 N1 123.0(5)
C47 C48 C43 117.8(6)
N1 C48 C43 119.0(5)
C45 C49 H49A 109.5
C45 C49 H49B 109.5
H49A C49 H49B 109.5
C45 C49 H49C 109.5
H49A C49 H49C 109.5
H49B C49 H49C 109.5
C46 C50 H50A 109.5
C46 C50 H50B 109.5
H50A C50 H50B 109.5
C46 C50 H50C 109.5
H50A C50 H50C 109.5
H50B C50 H50C 109.5
O1 C51 C52 107.7(8)
O1 C51 H51A 110.2
C52 C51 H51A 110.2
O1 C51 H51B 110.2
C52 C51 H51B 110.2
H51A C51 H51B 108.5
C51 C52 C53 104.1(8)
C51 C52 H52A 110.9
C53 C52 H52A 110.9
C51 C52 H52B 110.9
C53 C52 H52B 110.9
H52A C52 H52B 109.0
C54 C53 C52 108.0(10)
C54 C53 H53A 110.1
C52 C53 H53A 110.1
C54 C53 H53B 110.1
C52 C53 H53B 110.1
H53A C53 H53B 108.4
O1 C54 C53 107.0(8)
O1 C54 H54A 110.3
C53 C54 H54A 110.3
O1 C54 H54B 110.3
C53 C54 H54B 110.3
H54A C54 H54B 108.6
O2 C55 C56 101.3(14)
O2 C55 H55A 111.5
C56 C55 H55A 111.5
O2 C55 H55B 111.5
C56 C55 H55B 111.5
H55A C55 H55B 109.3
C55 C56 C57 107.8(12)
C55 C56 H56A 110.1
C57 C56 H56A 110.1
C55 C56 H56B 110.1
C57 C56 H56B 110.1
H56A C56 H56B 108.5
C56 C57 C58 100.4(15)
C56 C57 H57A 111.7
C58 C57 H57A 111.7
C56 C57 H57B 111.7
C58 C57 H57B 111.7
H57A C57 H57B 109.5
O2 C58 C57 109.7(13)
O2 C58 H58A 109.7
C57 C58 H58A 109.7
O2 C58 H58B 109.7
C57 C58 H58B 109.7
H58A C58 H58B 108.2
O3 C59 C60 103.1(10)
O3 C59 H59A 111.1
C60 C59 H59A 111.1
O3 C59 H59B 111.1
C60 C59 H59B 111.1
H59A C59 H59B 109.1
C59 C60 C61 104.5(10)
C59 C60 H60A 110.9
C61 C60 H60A 110.9
C59 C60 H60B 110.9
C61 C60 H60B 110.9
H60A C60 H60B 108.9
C62 C61 C60 102.7(14)
C62 C61 H61A 111.2
C60 C61 H61A 111.2
C62 C61 H61B 111.2
C60 C61 H61B 111.2
H61A C61 H61B 109.1
O3 C62 C61 111.8(14)
O3 C62 H62A 109.3
C61 C62 H62A 109.3
O3 C62 H62B 109.3
C61 C62 H62B 109.3
H62A C62 H62B 107.9
O4 C63 C64 107.8(11)
O4 C63 H63A 110.1
C64 C63 H63A 110.1
O4 C63 H63B 110.1
C64 C63 H63B 110.1
H63A C63 H63B 108.5
C65 C64 C63 99.8(15)
C65 C64 H64A 111.8
C63 C64 H64A 111.8
C65 C64 H64B 111.8
C63 C64 H64B 111.8
H64A C64 H64B 109.5
C66 C65 C64 115.6(14)
C66 C65 H65A 108.4
C64 C65 H65A 108.4
C66 C65 H65B 108.4
C64 C65 H65B 108.4
H65A C65 H65B 107.4
C65 C66 O4 105.9(14)
C65 C66 H66A 110.6
O4 C66 H66A 110.6
C65 C66 H66B 110.6
O4 C66 H66B 110.6
H66A C66 H66B 108.7
C1 N1 C48 118.6(6)
C5 N2 C2 109.9(6)
C5 N2 H2 125.1
C2 N2 H2 125.1
C13 N3 C16 109.3(6)
C13 N3 H3A 125.3
C16 N3 H3A 125.3
C17 N4 C18 119.5(6)
C26 N5 C23 120.9(6)
C30 N6 C27 109.5(6)
C30 N6 H6A 125.2
C27 N6 H6A 125.2
C38 N7 C41 108.5(7)
C38 N7 H7 125.8
C41 N7 H7 125.8
C42 N8 C43 117.5(7)
C54 O1 C51 106.3(7)
C58 O2 C55 109.5(11)
C62 O3 C59 108.2(11)
C63 O4 C66 108.0(10)
C21 C25 H25A 109.5
C21 C25 H25B 109.5
H25A C25 H25B 109.5
C21 C25 H25C 109.5
H25A C25 H25C 109.5
H25B C25 H25C 109.5

loop_
_geom_bond_atom_site_label_1
_geom_bond_atom_site_label_2
_geom_bond_distance
C1 N1 1.294(9)
C1 C2 1.438(9)
C1 H1 0.9500
C2 N2 1.375(9)
C2 C3 1.384(10)
C3 C4 1.416(10)
C3 H3 0.9500
C4 C5 1.372(10)
C4 H4 0.9500
C5 N2 1.367(8)
C5 C6 1.497(9)
C6 C13 1.514(9)
C6 C7 1.523(9)
C6 H6 1.0000
C7 C12 1.348(12)
C7 C8 1.387(13)
C8 F1 1.337(12)
C8 C9 1.404(12)
C9 F2 1.354(13)
C9 C10 1.359(16)
C10 F3 1.347(9)
C10 C11 1.351(16)
C11 F4 1.311(12)
C11 C12 1.388(11)
C12 F5 1.350(11)
C13 N3 1.353(8)
C13 C14 1.359(11)
C14 C15 1.411(10)
C14 H14 0.9500
C15 C16 1.375(11)
C15 H15 0.9500
C16 N3 1.380(9)
C16 C17 1.436(9)
C17 N4 1.278(10)
C17 H17 0.9500
C18 C19 1.380(9)
C18 C23 1.400(9)
C18 N4 1.405(8)
C19 C20 1.396(9)
C19 H19 0.9500
C20 C21 1.408(10)
C20 C24 1.497(10)
C21 C22 1.385(10)
C21 C25 1.505(9)
C22 C23 1.412(8)
C22 H22 0.9500
C23 N5 1.409(8)
C24 H24A 0.9800
C24 H24B 0.9800
C24 H24C 0.9800
C26 N5 1.268(9)
C26 C27 1.451(9)
C26 H26 0.9500
C27 C28 1.350(10)
C27 N6 1.372(9)
C28 C29 1.401(10)
C28 H28 0.9500
C29 C30 1.359(11)
C29 H29 0.9500
C30 N6 1.362(8)
C30 C31 1.517(9)
C31 C38 1.494(10)
C31 C32 1.520(9)
C31 H31 1.0000
C32 C37 1.372(12)
C32 C33 1.392(12)
C33 F6 1.330(11)
C33 C34 1.359(12)
C34 F7 1.344(13)
C34 C35 1.352(16)
C35 F8 1.364(10)
C35 C36 1.365(16)
C36 F9 1.315(12)
C36 C37 1.388(12)
C37 F10 1.330(11)
C38 N7 1.374(9)
C38 C39 1.381(12)
C39 C40 1.393(10)
C39 H39 0.9500
C40 C41 1.349(12)
C40 H40 0.9500
C41 N7 1.381(10)
C41 C42 1.452(10)
C42 N8 1.285(11)
C42 H42 0.9500
C43 C44 1.391(9)
C43 C48 1.411(9)
C43 N8 1.414(8)
C44 C45 1.395(9)
C44 H44 0.9500
C45 C46 1.384(9)
C45 C49 1.495(9)
C46 C47 1.376(9)
C46 C50 1.529(9)
C47 C48 1.380(8)
C47 H47 0.9500
C48 N1 1.407(8)
C49 H49A 0.9800
C49 H49B 0.9800
C49 H49C 0.9800
C50 H50A 0.9800
C50 H50B 0.9800
C50 H50C 0.9800
C51 O1 1.449(10)
C51 C52 1.474(13)
C51 H51A 0.9900
C51 H51B 0.9900
C52 C53 1.480(14)
C52 H52A 0.9900
C52 H52B 0.9900
C53 C54 1.432(14)
C53 H53A 0.9900
C53 H53B 0.9900
C54 O1 1.413(12)
C54 H54A 0.9900
C54 H54B 0.9900
C55 O2 1.404(14)
C55 C56 1.45(3)
C55 H55A 0.9900
C55 H55B 0.9900
C56 C57 1.46(3)
C56 H56A 0.9900
C56 H56B 0.9900
C57 C58 1.483(19)
C57 H57A 0.9900
C57 H57B 0.9900
C58 O2 1.353(16)
C58 H58A 0.9900
C58 H58B 0.9900
C59 O3 1.449(12)
C59 C60 1.492(17)
C59 H59A 0.9900
C59 H59B 0.9900
C60 C61 1.526(18)
C60 H60A 0.9900
C60 H60B 0.9900
C61 C62 1.452(18)
C61 H61A 0.9900
C61 H61B 0.9900
C62 O3 1.35(2)
C62 H62A 0.9900
C62 H62B 0.9900
C63 O4 1.398(14)
C63 C64 1.499(18)
C63 H63A 0.9900
C63 H63B 0.9900
C64 C65 1.39(3)
C64 H64A 0.9900
C64 H64B 0.9900
C65 C66 1.35(2)
C65 H65A 0.9900
C65 H65B 0.9900
C66 O4 1.405(11)
C66 H66A 0.9900
C66 H66B 0.9900
N2 H2 0.8800
N3 H3A 0.8800
N6 H6A 0.8800
N7 H7 0.8800
C25 H25A 0.9800
C25 H25B 0.9800
C25 H25C 0.9800

loop_
_geom_torsion_atom_site_label_1
_geom_torsion_atom_site_label_2
_geom_torsion_atom_site_label_3
_geom_torsion_atom_site_label_4
_geom_torsion
N1 C1 C2 N2 -2.2(13)
N1 C1 C2 C3 178.0(9)
N2 C2 C3 C4 1.5(10)
C1 C2 C3 C4 -178.6(9)
C2 C3 C4 C5 -1.4(10)
C3 C4 C5 N2 0.7(9)
C3 C4 C5 C6 173.2(8)
N2 C5 C6 C13 70.9(9)
C4 C5 C6 C13 -100.8(9)
N2 C5 C6 C7 -161.9(7)
C4 C5 C6 C7 26.4(13)
C5 C6 C7 C12 103.4(9)
C13 C6 C7 C12 -130.1(8)
C5 C6 C7 C8 -76.9(9)
C13 C6 C7 C8 49.6(10)
C12 C7 C8 F1 -179.0(7)
C6 C7 C8 F1 1.3(11)
C12 C7 C8 C9 2.4(11)
C6 C7 C8 C9 -177.3(7)
F1 C8 C9 F2 1.0(13)
C7 C8 C9 F2 179.6(8)
F1 C8 C9 C10 178.9(8)
C7 C8 C9 C10 -2.5(14)
F2 C9 C10 F3 -1.4(15)
C8 C9 C10 F3 -179.2(8)
F2 C9 C10 C11 -180.0(9)
C8 C9 C10 C11 2.2(15)
F3 C10 C11 F4 1.7(14)
C9 C10 C11 F4 -179.7(8)
F3 C10 C11 C12 179.4(7)
C9 C10 C11 C12 -2.0(14)
C8 C7 C12 F5 177.9(7)
C6 C7 C12 F5 -2.4(10)
C8 C7 C12 C11 -2.3(11)
C6 C7 C12 C11 177.4(6)
F4 C11 C12 C7 179.8(7)
C10 C11 C12 C7 2.2(12)
F4 C11 C12 F5 -0.5(11)
C10 C11 C12 F5 -178.1(7)
C5 C6 C13 N3 -178.8(7)
C7 C6 C13 N3 54.1(10)
C5 C6 C13 C14 -2.5(11)
C7 C6 C13 C14 -129.6(8)
N3 C13 C14 C15 -2.2(9)
C6 C13 C14 C15 -178.9(8)
C13 C14 C15 C16 2.0(10)
C14 C15 C16 N3 -1.0(10)
C14 C15 C16 C17 -179.8(8)
C15 C16 C17 N4 179.1(8)
N3 C16 C17 N4 0.5(12)
C23 C18 C19 C20 2.5(14)
N4 C18 C19 C20 -179.7(9)
C18 C19 C20 C21 -3.6(14)
C18 C19 C20 C24 176.8(9)
C19 C20 C21 C22 3.1(14)
C24 C20 C21 C22 -177.4(9)
C19 C20 C21 C25 -178.6(9)
C24 C20 C21 C25 0.9(15)
C20 C21 C22 C23 -1.7(14)
C25 C21 C22 C23 -180.0(9)
C19 C18 C23 N5 179.5(8)
N4 C18 C23 N5 1.9(13)
C19 C18 C23 C22 -0.9(13)
N4 C18 C23 C22 -178.5(8)
C21 C22 C23 C18 0.5(13)
C21 C22 C23 N5 -179.9(8)
N5 C26 C27 C28 172.1(8)
N5 C26 C27 N6 -5.4(11)
N6 C27 C28 C29 1.3(9)
C26 C27 C28 C29 -176.4(8)
C27 C28 C29 C30 -1.8(9)
C28 C29 C30 N6 1.6(8)
C28 C29 C30 C31 173.9(7)
C29 C30 C31 C38 -89.5(9)
N6 C30 C31 C38 82.1(8)
C29 C30 C31 C32 39.5(11)
N6 C30 C31 C32 -148.9(7)
C38 C31 C32 C37 29.5(11)
C30 C31 C32 C37 -96.0(8)
C38 C31 C32 C33 -145.6(7)
C30 C31 C32 C33 88.9(9)
C37 C32 C33 F6 -179.3(7)
C31 C32 C33 F6 -3.8(11)
C37 C32 C33 C34 0.3(11)
C31 C32 C33 C34 175.9(7)
F6 C33 C34 F7 -0.8(13)
C32 C33 C34 F7 179.6(8)
F6 C33 C34 C35 178.6(8)
C32 C33 C34 C35 -1.1(13)
F7 C34 C35 F8 -0.2(13)
C33 C34 C35 F8 -179.6(7)
F7 C34 C35 C36 -179.7(8)
C33 C34 C35 C36 0.9(14)
C34 C35 C36 F9 -179.5(8)
F8 C35 C36 F9 1.0(13)
C34 C35 C36 C37 -0.1(13)
F8 C35 C36 C37 -179.6(7)
C33 C32 C37 F10 -177.7(7)
C31 C32 C37 F10 7.1(12)
C33 C32 C37 C36 0.6(11)
C31 C32 C37 C36 -174.7(7)
F9 C36 C37 F10 -3.0(12)
C35 C36 C37 F10 177.6(8)
F9 C36 C37 C32 178.7(8)
C35 C36 C37 C32 -0.7(13)
C30 C31 C38 N7 -177.3(6)
C32 C31 C38 N7 56.3(10)
C30 C31 C38 C39 -0.4(11)
C32 C31 C38 C39 -126.8(9)
N7 C38 C39 C40 1.5(10)
C31 C38 C39 C40 -175.8(8)
C38 C39 C40 C41 -2.6(12)
C39 C40 C41 N7 2.6(11)
C39 C40 C41 C42 -178.9(9)
C40 C41 C42 N8 -179.7(10)
N7 C41 C42 N8 -1.5(13)
C48 C43 C44 C45 3.3(15)
N8 C43 C44 C45 -179.6(9)
C43 C44 C45 C46 -4.4(15)
C43 C44 C45 C49 176.3(9)
C44 C45 C46 C47 2.6(14)
C49 C45 C46 C47 -178.1(9)
C44 C45 C46 C50 -178.3(10)
C49 C45 C46 C50 1.0(15)
C45 C46 C47 C48 0.1(14)
C50 C46 C47 C48 -179.0(10)
C46 C47 C48 N1 -176.7(8)
C46 C47 C48 C43 -1.2(14)
C44 C43 C48 C47 -0.4(13)
N8 C43 C48 C47 -177.2(9)
C44 C43 C48 N1 175.2(8)
N8 C43 C48 N1 -1.6(14)
O1 C51 C52 C53 -8.9(12)
C51 C52 C53 C54 -7.6(14)
C52 C53 C54 O1 21.8(14)
O2 C55 C56 C57 -34(2)
C55 C56 C57 C58 24(2)
C56 C57 C58 O2 -5(2)
O3 C59 C60 C61 -29.6(13)
C59 C60 C61 C62 18.9(15)
C60 C61 C62 O3 -0.5(18)
O4 C63 C64 C65 -17(2)
C63 C64 C65 C66 13(3)
C64 C65 C66 O4 -4(4)
C2 C1 N1 C48 176.5(7)
C47 C48 N1 C1 -38.9(12)
C43 C48 N1 C1 145.7(8)
C4 C5 N2 C2 0.2(9)
C6 C5 N2 C2 -173.5(7)
C3 C2 N2 C5 -1.1(9)
C1 C2 N2 C5 179.0(7)
C14 C13 N3 C16 1.5(8)
C6 C13 N3 C16 178.5(7)
C15 C16 N3 C13 -0.3(9)
C17 C16 N3 C13 178.5(7)
C16 C17 N4 C18 177.0(7)
C19 C18 N4 C17 137.9(8)
C23 C18 N4 C17 -44.4(12)
C27 C26 N5 C23 178.5(7)
C18 C23 N5 C26 139.1(8)
C22 C23 N5 C26 -40.4(12)
C29 C30 N6 C27 -0.9(8)
C31 C30 N6 C27 -174.5(6)
C28 C27 N6 C30 -0.3(8)
C26 C27 N6 C30 177.8(6)
C39 C38 N7 C41 0.1(9)
C31 C38 N7 C41 177.6(7)
C40 C41 N7 C38 -1.7(10)
C42 C41 N7 C38 179.8(8)
C41 C42 N8 C43 177.9(8)
C44 C43 N8 C42 136.0(8)
C48 C43 N8 C42 -47.1(13)
C53 C54 O1 C51 -27.2(12)
C52 C51 O1 C54 22.4(11)
C57 C58 O2 C55 -17(2)
C56 C55 O2 C58 30.8(17)
C61 C62 O3 C59 -19.0(17)
C60 C59 O3 C62 30.3(14)
C64 C63 O4 C66 15.5(14)
C65 C66 O4 C63 -8(2)
